data_7200186
loop_
_publ_author_name
'Lin, Jiao-Min'
'Huang, Bei-Shu'
'Guan, Yang-Fan'
'Liu, Zhao-Qing'
'Wang, Dong-Yao'
'Dong, Wen'

_publ_section_title
;
 Syntheses, structures and properties of seven H2BTA coordinating 3-D
 metallic complexes containing 0-, 1-, 2-, and 3-D frameworks (H2BTA =
 bis(tetrazolyl)amine)
;
_journal_issue 2
_journal_name_full CrystEngComm
_journal_page_first 329
_journal_paper_doi 10.1039/b809415b
_journal_volume 11
_journal_year 2009
_chemical_formula_moiety 'C2 H3 Mn N9 O'
_chemical_formula_sum 'C2 H3 Mn N9 O'
_chemical_formula_weight 224.07
_chemical_name_systematic
;
?
;
_space_group_IT_number 14
_symmetry_cell_setting monoclinic
_symmetry_space_group_name_Hall '-P 2yn'
_symmetry_space_group_name_H-M 'P 1 21/n 1'
_atom_sites_solution_hydrogens geom
_atom_sites_solution_primary direct
_atom_sites_solution_secondary difmap
_audit_creation_method SHELXL-97
_cell_angle_alpha 90.00
_cell_angle_beta 95.079(5)
_cell_angle_gamma 90.00
_cell_formula_units_Z 4
_cell_length_a 6.4026(7)
_cell_length_b 9.7202(9)
_cell_length_c 10.5861(9)
_cell_measurement_reflns_used 1521
_cell_measurement_temperature 296(2)
_cell_measurement_theta_max 27.560
_cell_measurement_theta_min 2.85
_cell_volume 656.23(11)
_computing_cell_refinement 'Bruker SMART'
_computing_data_collection 'Bruker SMART'
_computing_data_reduction 'Bruker SMART'
_computing_molecular_graphics 'Bruker SHELXTL'
_computing_publication_material 'Bruker SHELXTL'
_computing_structure_refinement 'SHELXL-97 (Sheldrick, 1997)'
_computing_structure_solution 'SHELXS-97 (Sheldrick, 1997)'
_diffrn_ambient_temperature 296(2)
_diffrn_measured_fraction_theta_full 0.988
_diffrn_measured_fraction_theta_max 0.988
_diffrn_measurement_device_type 'CCD area detector'
_diffrn_measurement_method 'phi and omega scans'
_diffrn_radiation_monochromator graphite
_diffrn_radiation_source 'fine-focus sealed tube'
_diffrn_radiation_type MoK\a
_diffrn_radiation_wavelength 0.71073
_diffrn_reflns_av_R_equivalents 0.0212
_diffrn_reflns_av_sigmaI/netI 0.0204
_diffrn_reflns_limit_h_max 8
_diffrn_reflns_limit_h_min -8
_diffrn_reflns_limit_k_max 11
_diffrn_reflns_limit_k_min -12
_diffrn_reflns_limit_l_max 13
_diffrn_reflns_limit_l_min -13
_diffrn_reflns_number 5196
_diffrn_reflns_theta_full 27.56
_diffrn_reflns_theta_max 27.56
_diffrn_reflns_theta_min 2.85
_diffrn_standards_decay_% 0
_diffrn_standards_interval_count 0
_diffrn_standards_interval_time .
_diffrn_standards_number 0
_exptl_absorpt_coefficient_mu 1.983
_exptl_absorpt_correction_T_max 0.788
_exptl_absorpt_correction_T_min 0.638
_exptl_absorpt_correction_type empirical
_exptl_absorpt_process_details SADABS
_exptl_crystal_colour colorless
_exptl_crystal_density_diffrn 2.268
_exptl_crystal_density_meas ?
_exptl_crystal_density_method .
_exptl_crystal_description block
_exptl_crystal_F_000 444
_exptl_crystal_size_max 0.239
_exptl_crystal_size_mid 0.193
_exptl_crystal_size_min 0.120
_refine_diff_density_max 0.631
_refine_diff_density_min -0.337
_refine_diff_density_rms 0.083
_refine_ls_extinction_coef 0.0086(19)
_refine_ls_extinction_expression Fc^*^=kFc[1+0.001xFc^2^\l^3^/sin(2\q)]^-1/4^
_refine_ls_extinction_method SHELXL
_refine_ls_goodness_of_fit_ref 1.081
_refine_ls_hydrogen_treatment refall
_refine_ls_matrix_type full
_refine_ls_number_parameters 131
_refine_ls_number_reflns 1521
_refine_ls_number_restraints 0
_refine_ls_restrained_S_all 1.081
_refine_ls_R_factor_all 0.0298
_refine_ls_R_factor_gt 0.0280
_refine_ls_shift/su_max 0.001
_refine_ls_shift/su_mean 0.000
_refine_ls_structure_factor_coef Fsqd
_refine_ls_weighting_details 'calc w=1/[\s^2^(Fo^2^)+(0.0307P)^2^+1.0469P] where P=(Fo^2^+2Fc^2^)/3'
_refine_ls_weighting_scheme calc
_refine_ls_wR_factor_gt 0.0710
_refine_ls_wR_factor_ref 0.0718
_reflns_number_gt 1404
_reflns_number_total 1521
_reflns_threshold_expression >2sigma(I)
_cod_data_source_file b809415b.txt
_cod_data_source_block 3
_cod_original_sg_symbol_H-M P21/n
_cod_database_code 7200186

loop_
_symmetry_equiv_pos_as_xyz
'x, y, z'
'-x+1/2, y+1/2, -z+1/2'
'-x, -y, -z'
'x-1/2, -y-1/2, z-1/2'

loop_
_atom_site_label
_atom_site_type_symbol
_atom_site_fract_x
_atom_site_fract_y
_atom_site_fract_z
_atom_site_U_iso_or_equiv
_atom_site_adp_type
_atom_site_occupancy
_atom_site_symmetry_multiplicity
_atom_site_calc_flag
_atom_site_refinement_flags
_atom_site_disorder_assembly
_atom_site_disorder_group
Mn1 Mn 1.53216(5) 0.16384(3) 0.36689(3) 0.01310(14) Uani 1 1 d . . .
N1 N 1.3660(3) 0.16380(18) 0.54761(17) 0.0152(4) Uani 1 1 d . . .
N2 N 1.3519(3) 0.05948(19) 0.63151(17) 0.0167(4) Uani 1 1 d . . .
N3 N 1.2746(3) 0.10407(19) 0.73322(17) 0.0180(4) Uani 1 1 d . . .
N4 N 1.2314(3) 0.23997(19) 0.72012(16) 0.0159(4) Uani 1 1 d . . .
N5 N 1.2819(3) 0.4040(2) 0.56194(17) 0.0172(4) Uani 1 1 d . . .
H1 H 1.256(5) 0.461(3) 0.611(3) 0.027(8) Uiso 1 1 d . . .
N6 N 1.3516(3) 0.36192(19) 0.34574(17) 0.0160(4) Uani 1 1 d . . .
N7 N 1.3103(3) 0.4367(2) 0.23823(17) 0.0189(4) Uani 1 1 d . . .
N8 N 1.2181(3) 0.5507(2) 0.26601(18) 0.0192(4) Uani 1 1 d . . .
N9 N 1.1922(3) 0.55535(19) 0.39162(18) 0.0182(4) Uani 1 1 d . . .
O1 O 1.8188(3) 0.1917(2) 0.49344(17) 0.0224(4) Uani 1 1 d . . .
H2 H 1.825(6) 0.139(4) 0.558(4) 0.042(10) Uiso 1 1 d . . .
H3 H 1.832(6) 0.267(5) 0.526(4) 0.052(11) Uiso 1 1 d . . .
C1 C 1.2927(3) 0.2726(2) 0.60652(19) 0.0132(4) Uani 1 1 d . . .
C2 C 1.2744(3) 0.4376(2) 0.4358(2) 0.0138(4) Uani 1 1 d . . .

loop_
_atom_site_aniso_label
_atom_site_aniso_U_11
_atom_site_aniso_U_22
_atom_site_aniso_U_33
_atom_site_aniso_U_23
_atom_site_aniso_U_13
_atom_site_aniso_U_12
Mn1 0.0171(2) 0.01070(19) 0.01195(19) -0.00042(11) 0.00365(12) 0.00046(12)
N1 0.0194(9) 0.0121(9) 0.0145(8) 0.0007(7) 0.0041(7) 0.0018(7)
N2 0.0207(9) 0.0136(9) 0.0163(8) 0.0009(7) 0.0052(7) 0.0017(7)
N3 0.0236(10) 0.0136(9) 0.0175(9) 0.0028(7) 0.0064(7) 0.0027(7)
N4 0.0212(9) 0.0121(9) 0.0152(8) 0.0011(7) 0.0053(7) 0.0019(7)
N5 0.0296(10) 0.0107(9) 0.0124(8) -0.0009(7) 0.0086(7) 0.0030(8)
N6 0.0204(9) 0.0146(9) 0.0134(8) 0.0014(7) 0.0036(7) 0.0024(7)
N7 0.0248(10) 0.0172(9) 0.0144(8) 0.0019(7) 0.0003(7) 0.0032(8)
N8 0.0241(10) 0.0160(9) 0.0170(9) 0.0009(7) -0.0005(7) 0.0034(8)
N9 0.0221(9) 0.0149(9) 0.0177(9) -0.0002(7) 0.0018(7) 0.0033(7)
O1 0.0274(9) 0.0197(9) 0.0193(8) -0.0014(7) -0.0020(7) -0.0022(7)
C1 0.0135(9) 0.0131(10) 0.0131(9) -0.0004(8) 0.0021(7) 0.0010(8)
C2 0.0142(9) 0.0117(10) 0.0157(9) 0.0005(7) 0.0021(7) -0.0009(8)

loop_
_atom_type_symbol
_atom_type_description
_atom_type_scat_dispersion_real
_atom_type_scat_dispersion_imag
_atom_type_scat_source
C C 0.0033 0.0016 'International Tables Vol C Tables 4.2.6.8 and 6.1.1.4'
H H 0.0000 0.0000 'International Tables Vol C Tables 4.2.6.8 and 6.1.1.4'
N N 0.0061 0.0033 'International Tables Vol C Tables 4.2.6.8 and 6.1.1.4'
O O 0.0106 0.0060 'International Tables Vol C Tables 4.2.6.8 and 6.1.1.4'
Mn Mn 0.3368 0.7283 'International Tables Vol C Tables 4.2.6.8 and 6.1.1.4'

loop_
_geom_angle_atom_site_label_1
_geom_angle_atom_site_label_2
_geom_angle_atom_site_label_3
_geom_angle
_geom_angle_site_symmetry_1
_geom_angle_site_symmetry_3
_geom_angle_publ_flag
O1 Mn1 N6 110.54(7) . . ?
O1 Mn1 N1 85.09(7) . . ?
N6 Mn1 N1 78.97(6) . . ?
O1 Mn1 N2 81.91(7) . 3_856 ?
N6 Mn1 N2 167.18(7) . 3_856 ?
N1 Mn1 N2 99.74(6) . 3_856 ?
O1 Mn1 N4 82.99(7) . 4_665 ?
N6 Mn1 N4 83.99(7) . 4_665 ?
N1 Mn1 N4 154.26(7) . 4_665 ?
N2 Mn1 N4 101.05(7) 3_856 4_665 ?
O1 Mn1 N8 158.06(7) . 2_745 ?
N6 Mn1 N8 91.39(7) . 2_745 ?
N1 Mn1 N8 99.28(7) . 2_745 ?
N2 Mn1 N8 76.17(7) 3_856 2_745 ?
N4 Mn1 N8 100.28(7) 4_665 2_745 ?
C1 N1 N2 103.90(17) . . ?
C1 N1 Mn1 127.19(14) . . ?
N2 N1 Mn1 127.97(13) . . ?
N3 N2 N1 110.22(17) . . ?
N3 N2 Mn1 117.17(14) . 3_856 ?
N1 N2 Mn1 132.24(13) . 3_856 ?
N2 N3 N4 109.28(17) . . ?
C1 N4 N3 104.49(17) . . ?
C1 N4 Mn1 137.55(15) . 4_566 ?
N3 N4 Mn1 116.68(13) . 4_566 ?
C1 N5 C2 123.90(19) . . ?
C2 N6 N7 104.28(17) . . ?
C2 N6 Mn1 128.45(14) . . ?
N7 N6 Mn1 127.11(14) . . ?
N8 N7 N6 108.99(17) . . ?
N7 N8 N9 110.34(17) . . ?
N7 N8 Mn1 124.79(14) . 2_755 ?
N9 N8 Mn1 116.25(14) . 2_755 ?
C2 N9 N8 103.75(18) . . ?
N1 C1 N4 112.08(19) . . ?
N1 C1 N5 126.22(19) . . ?
N4 C1 N5 121.68(19) . . ?
N9 C2 N6 112.62(19) . . ?
N9 C2 N5 121.8(2) . . ?
N6 C2 N5 125.53(19) . . ?

loop_
_geom_bond_atom_site_label_1
_geom_bond_atom_site_label_2
_geom_bond_distance
_geom_bond_site_symmetry_2
_geom_bond_publ_flag
Mn1 O1 2.1908(18) . ?
Mn1 N6 2.2467(19) . ?
Mn1 N1 2.2699(18) . ?
Mn1 N2 2.2936(19) 3_856 ?
Mn1 N4 2.2949(18) 4_665 ?
Mn1 N8 2.3147(19) 2_745 ?
N1 C1 1.334(3) . ?
N1 N2 1.356(3) . ?
N2 N3 1.299(3) . ?
N2 Mn1 2.2936(19) 3_856 ?
N3 N4 1.354(3) . ?
N4 C1 1.336(3) . ?
N4 Mn1 2.2949(18) 4_566 ?
N5 C1 1.361(3) . ?
N5 C2 1.372(3) . ?
N6 C2 1.333(3) . ?
N6 N7 1.357(3) . ?
N7 N8 1.301(3) . ?
N8 N9 1.355(3) . ?
N8 Mn1 2.3147(19) 2_755 ?
N9 C2 1.327(3) . ?
